data_4001464
loop_
_publ_author_name
'Takahashi, Yukari'
'Obara, Rena'
'Nakagawa, Kohei'
'Nakano, Masayuki'
'Tokita, Jun-ya'
'Inabe, Tamotsu'

_publ_section_title
;
 Tunable Charge Transport in Soluble Organic--Inorganic Hybrid
 Semiconductors
;
_journal_issue 25
_journal_name_full 'Chemistry of Materials'
_journal_page_first 6312
_journal_paper_doi 10.1021/cm702405c
_journal_volume 19
_journal_year 2007
_chemical_formula_sum 'C8 H24 I4 N2 Sn'
_chemical_formula_weight 774.60
_space_group_IT_number 61
_symmetry_cell_setting orthorhombic
_symmetry_Int_Tables_number 61
_symmetry_space_group_name_Hall '-P 2ac 2ab'
_symmetry_space_group_name_H-M 'P b c a'
_cell_angle_alpha 90
_cell_angle_beta 90
_cell_angle_gamma 90
_cell_formula_units_Z 4
_cell_length_a 8.814(2)
_cell_length_b 8.591(2)
_cell_length_c 27.644(5)
_cell_measurement_reflns_used 11977
_cell_measurement_temperature 273.2
_cell_measurement_theta_max 27.3
_cell_measurement_theta_min 3.6
_cell_volume 2093.2(8)
_computing_cell_refinement PROCESS-AUTO
_computing_data_collection PROCESS-AUTO
_computing_data_reduction 'teXsan Ver. 1.11'
_computing_publication_material 'teXsan Ver. 1.11'
_computing_structure_refinement 'teXsan Ver. 1.10'
_computing_structure_solution SIR92
_diffrn_detector_area_resol_mean 10.00
_diffrn_measured_fraction_theta_full 0.9971
_diffrn_measured_fraction_theta_max 0.9971
_diffrn_measurement_device_type 'Rigaku RAXIS-RAPID Imaging Plate'
_diffrn_measurement_method \w
_diffrn_radiation_type 'Mo K\a'
_diffrn_radiation_wavelength 0.7107
_diffrn_reflns_av_R_equivalents 0.094
_diffrn_reflns_limit_h_max 11
_diffrn_reflns_limit_h_min -11
_diffrn_reflns_limit_k_max 11
_diffrn_reflns_limit_k_min -11
_diffrn_reflns_limit_l_max 34
_diffrn_reflns_limit_l_min -35
_diffrn_reflns_number 20032
_diffrn_reflns_theta_full 27.49
_diffrn_reflns_theta_max 27.49
_exptl_absorpt_coefficient_mu 7.106
_exptl_absorpt_correction_T_max 0.491
_exptl_absorpt_correction_T_min 0.005
_exptl_absorpt_correction_type psi-scan
_exptl_absorpt_process_details '(North, Phillips & Mathews, 1968)'
_exptl_crystal_colour 'dark purple'
_exptl_crystal_density_diffrn 2.457
_exptl_crystal_density_method 'not measured'
_exptl_crystal_description platelet
_exptl_crystal_size_max 0.200
_exptl_crystal_size_mid 0.200
_exptl_crystal_size_min 0.100
_refine_diff_density_max 1.22
_refine_diff_density_min -1.80
_refine_ls_abs_structure_Flack 0.00000
_refine_ls_extinction_method none
_refine_ls_goodness_of_fit_ref 1.666
_refine_ls_number_parameters 70
_refine_ls_number_reflns 2390
_refine_ls_R_factor_gt 0.0709
_refine_ls_shift/su_max 0.6281
_refine_ls_structure_factor_coef Fsqd
_refine_ls_weighting_details 'w = 1/[\s^2^(Fo^2^) + (0.05000(Max(Fo^2^,0) + 2Fc^2^)/3)^2^]'
_refine_ls_weighting_scheme calc
_refine_ls_wR_factor_ref 0.1715
_reflns_number_gt 1341
_reflns_number_total 2390
_reflns_threshold_expression F^2^>2.0\s(F^2^)
_cod_data_source_file cm702405c-file002.cif
_cod_data_source_block C4highT
_cod_original_cell_volume 2093.4(7)
_cod_original_sg_symbol_H-M 'P 21/b 21/c 21/a'
_cod_original_formula_sum 'C8 H24 I4 N2 Sn '
_cod_database_code 4001464

loop_
_symmetry_equiv_pos_as_xyz
x,y,z
1/2+x,1/2-y,-z
-x,1/2+y,1/2-z
1/2-x,-y,1/2+z
-x,-y,-z
1/2-x,1/2+y,z
x,1/2-y,1/2+z
1/2+x,y,1/2-z

loop_
_atom_site_label
_atom_site_type_symbol
_atom_site_fract_x
_atom_site_fract_y
_atom_site_fract_z
_atom_site_U_iso_or_equiv
_atom_site_adp_type
_atom_site_occupancy
_atom_site_calc_flag
_atom_site_refinement_flags
I(1) I 0.20524(8) -0.29651(8) -0.00516(3) 0.0733(2) Uani 1.00 d .
I(2) I 0.0341(1) 0.01400(9) 0.11427(3) 0.0816(3) Uani 1.00 d .
Sn(1) Sn 0.0000 0.0000 0.0000 0.0524(3) Uani 1.00 d S
N(1) N 0.079(1) 0.428(1) 0.0923(4) 0.101(4) Uani 1.00 d .
C(1) C -0.035(2) 0.527(2) 0.1193(6) 0.107(5) Uani 1.00 d .
C(2) C -0.023(2) 0.519(2) 0.1697(7) 0.147(7) Uani 1.00 d .
C(3) C -0.141(3) 0.612(3) 0.1967(7) 0.21(1) Uani 1.00 d .
C(4) C -0.104(4) 0.614(3) 0.2427(7) 0.25(1) Uani 1.00 d .

loop_
_atom_site_aniso_label
_atom_site_aniso_U_11
_atom_site_aniso_U_22
_atom_site_aniso_U_33
_atom_site_aniso_U_12
_atom_site_aniso_U_13
_atom_site_aniso_U_23
I(1) 0.0560(4) 0.0480(4) 0.1158(7) 0.0175(3) -0.0116(4) -0.0077(4)
I(2) 0.0797(5) 0.0788(6) 0.0863(6) 0.0009(5) 0.0067(4) 0.0039(4)
Sn(1) 0.0397(5) 0.0356(4) 0.0820(7) 0.0003(3) 0.0000(4) -0.0001(5)
N(1) 0.077(7) 0.113(8) 0.112(8) -0.033(6) 0.005(6) -0.031(6)
C(1) 0.103(10) 0.11(1) 0.113(9) 0.013(8) -0.012(8) -0.015(8)
C(2) 0.18(2) 0.15(2) 0.112(9) 0.01(1) -0.01(1) -0.03(1)
C(3) 0.21(2) 0.31(3) 0.13(1) 0.08(2) 0.01(1) -0.09(2)
C(4) 0.38(4) 0.26(3) 0.11(1) -0.08(3) 0.04(2) -0.03(2)

loop_
_atom_type_symbol
_atom_type_description
_atom_type_scat_dispersion_real
_atom_type_scat_dispersion_imag
_atom_type_scat_source
C C 0.003 0.002
;International Tables for Crystallography
(1992, Vol. C, Tables 4.2.6.8 and 6.1.1.1)
;
H H 0.000 0.000
;International Tables for Crystallography
(1992, Vol. C, Table 6.1.1.2)
;
N N 0.006 0.003
;International Tables for Crystallography
(1992, Vol. C, Tables 4.2.6.8 and 6.1.1.1)
;
Sn Sn -0.654 1.425
;International Tables for Crystallography
(1992, Vol. C, Tables 4.2.6.8 and 6.1.1.1)
;
I I -0.474 1.812
;International Tables for Crystallography
(1992, Vol. C, Tables 4.2.6.8 and 6.1.1.1)
;

loop_
_geom_angle_atom_site_label_1
_geom_angle_atom_site_label_2
_geom_angle_atom_site_label_3
_geom_angle
_geom_angle_site_symmetry_1
_geom_angle_site_symmetry_3
_geom_angle_publ_flag
Sn(1) I(1) Sn(1) 158.67(3) . 2_545 yes
I(1) Sn(1) I(1) 180.0 . 5_555 yes
I(1) Sn(1) I(1) 88.44(1) . 6_555 yes
I(1) Sn(1) I(1) 91.56(1) . 2_445 yes
I(1) Sn(1) I(2) 91.23(2) . . yes
I(1) Sn(1) I(2) 88.77(2) . 5_555 yes
I(1) Sn(1) I(1) 91.56(1) 5_555 6_555 yes
I(1) Sn(1) I(1) 88.44(1) 5_555 2_445 yes
I(1) Sn(1) I(2) 88.77(2) 5_555 . yes
I(1) Sn(1) I(2) 91.23(2) 5_555 5_555 yes
I(1) Sn(1) I(1) 180.0 6_555 2_445 yes
I(1) Sn(1) I(2) 86.88(3) 6_555 . yes
I(1) Sn(1) I(2) 93.12(3) 6_555 5_555 yes
I(1) Sn(1) I(2) 93.12(3) 2_445 . yes
I(1) Sn(1) I(2) 86.88(3) 2_445 5_555 yes
I(2) Sn(1) I(2) 180.0 . 5_555 yes
N(1) C(1) C(2) 114(1) . . yes
C(1) C(2) C(3) 114(2) . . yes
C(2) C(3) C(4) 108(3) . . yes

loop_
_geom_bond_atom_site_label_1
_geom_bond_atom_site_label_2
_geom_bond_distance
_geom_bond_site_symmetry_2
_geom_bond_publ_flag
I(1) Sn(1) 3.1277(8) . yes
I(1) Sn(1) 3.1348(9) 2_545 yes
I(2) Sn(1) 3.175(1) . yes
N(1) C(1) 1.51(2) . yes
C(1) C(2) 1.40(3) . yes
C(2) C(3) 1.51(3) . yes
C(3) C(4) 1.31(3) . yes
